data_4117409
loop_
_publ_author_name
'Sergey V. Pronin'
'M. Greg Tabor'
'Daniel J. Jansen'
'Ryan A. Shenvi'

_publ_section_title
;
 A Stereoselective Hydroamination Transform To Access Polysubstituted
 Indolizidines
;
_journal_name_full 'Journal of the American Chemical Society'
_journal_page_first 2012
_journal_page_last 2015
_journal_paper_doi 10.1021/ja211090n
_journal_volume 134
_journal_year 2012
_chemical_formula_moiety 'C12 H24 N, Cl'
_chemical_formula_sum 'C12 H24 Cl N'
_chemical_formula_weight 217.77
_chemical_name_systematic
; 
 ? 
;
_space_group_IT_number 14
_symmetry_cell_setting monoclinic
_symmetry_space_group_name_Hall '-P 2yn'
_symmetry_space_group_name_H-M 'P 1 21/n 1'
_atom_sites_solution_hydrogens geom
_atom_sites_solution_primary direct
_atom_sites_solution_secondary difmap
_audit_creation_method SHELXL-97
_cell_angle_alpha 90.00
_cell_angle_beta 98.264(3)
_cell_angle_gamma 90.00
_cell_formula_units_Z 4
_cell_length_a 10.7584(9)
_cell_length_b 7.2060(6)
_cell_length_c 16.0033(14)
_cell_measurement_reflns_used 890
_cell_measurement_temperature 120(2)
_cell_measurement_theta_max 23.75
_cell_measurement_theta_min 2.57
_cell_volume 1227.77(18)
_computing_cell_refinement 'Bruker SAINT'
_computing_data_collection 'Bruker APEX2'
_computing_data_reduction 'Bruker SAINT'
_computing_molecular_graphics 'Bruker SHELXTL'
_computing_publication_material 'Bruker SHELXTL'
_computing_structure_refinement 'SHELXL-97 (Sheldrick, 2008)'
_computing_structure_solution 'SHELXS-97 (Sheldrick, 2008)'
_diffrn_ambient_temperature 120(2)
_diffrn_measured_fraction_theta_full 0.978
_diffrn_measured_fraction_theta_max 0.964
_diffrn_measurement_device_type 'Bruker APEX-II CCD'
_diffrn_measurement_method '\f and \w scans'
_diffrn_radiation_monochromator graphite
_diffrn_radiation_source 'fine-focus sealed tube'
_diffrn_radiation_type MoK\a
_diffrn_radiation_wavelength 0.71073
_diffrn_reflns_av_R_equivalents 0.0518
_diffrn_reflns_av_sigmaI/netI 0.0998
_diffrn_reflns_limit_h_max 13
_diffrn_reflns_limit_h_min -8
_diffrn_reflns_limit_k_max 8
_diffrn_reflns_limit_k_min -8
_diffrn_reflns_limit_l_max 16
_diffrn_reflns_limit_l_min -19
_diffrn_reflns_number 5088
_diffrn_reflns_theta_full 25.00
_diffrn_reflns_theta_max 26.37
_diffrn_reflns_theta_min 2.15
_exptl_absorpt_coefficient_mu 0.277
_exptl_absorpt_correction_T_max 0.9917
_exptl_absorpt_correction_T_min 0.9340
_exptl_absorpt_correction_type multi-scan
_exptl_absorpt_process_details SADABS
_exptl_crystal_colour colourless
_exptl_crystal_density_diffrn 1.178
_exptl_crystal_description Needle
_exptl_crystal_F_000 480
_exptl_crystal_size_max 0.25
_exptl_crystal_size_mid 0.10
_exptl_crystal_size_min 0.03
_refine_diff_density_max 0.281
_refine_diff_density_min -0.383
_refine_diff_density_rms 0.071
_refine_ls_extinction_method none
_refine_ls_goodness_of_fit_ref 1.005
_refine_ls_hydrogen_treatment constr
_refine_ls_matrix_type full
_refine_ls_number_parameters 130
_refine_ls_number_reflns 2415
_refine_ls_number_restraints 0
_refine_ls_restrained_S_all 1.005
_refine_ls_R_factor_all 0.1189
_refine_ls_R_factor_gt 0.0559
_refine_ls_shift/su_max 0.001
_refine_ls_shift/su_mean 0.000
_refine_ls_structure_factor_coef Fsqd
_refine_ls_weighting_details 'calc w=1/[\s^2^(Fo^2^)+(0.0485P)^2^+0.1145P] where P=(Fo^2^+2Fc^2^)/3'
_refine_ls_weighting_scheme calc
_refine_ls_wR_factor_gt 0.1043
_refine_ls_wR_factor_ref 0.1247
_reflns_number_gt 1440
_reflns_number_total 2415
_reflns_threshold_expression >2sigma(I)
_cod_data_source_file ja211090n_si_002.cif
_cod_data_source_block Shenvi03
_cod_database_code 4117409

loop_
_symmetry_equiv_pos_as_xyz
'x, y, z'
'-x+1/2, y+1/2, -z+1/2'
'-x, -y, -z'
'x-1/2, -y-1/2, z-1/2'

loop_
_atom_site_label
_atom_site_type_symbol
_atom_site_fract_x
_atom_site_fract_y
_atom_site_fract_z
_atom_site_U_iso_or_equiv
_atom_site_adp_type
_atom_site_occupancy
_atom_site_symmetry_multiplicity
_atom_site_calc_flag
_atom_site_refinement_flags
Cl1 Cl 0.32150(7) 1.20121(11) 0.06546(5) 0.0252(2) Uani 1 1 d .
N1 N 0.3005(2) 0.7710(3) 0.06868(14) 0.0153(6) Uani 1 1 d .
H1 H 0.3026 0.8975 0.0575 0.018 Uiso 1 1 calc R
C1 C 0.4309(3) 0.7099(5) 0.10306(18) 0.0199(7) Uani 1 1 d .
H1A H 0.4934 0.7698 0.0721 0.024 Uiso 1 1 calc R
H1B H 0.4392 0.5736 0.0989 0.024 Uiso 1 1 calc R
C2 C 0.4489(3) 0.7723(4) 0.19586(18) 0.0221(8) Uani 1 1 d .
H2A H 0.4868 0.6713 0.2331 0.026 Uiso 1 1 calc R
H2B H 0.5047 0.8821 0.2039 0.026 Uiso 1 1 calc R
C3 C 0.3180(3) 0.8204(4) 0.21613(18) 0.0202(7) Uani 1 1 d .
H3A H 0.3032 0.7620 0.2698 0.024 Uiso 1 1 calc R
H3B H 0.3077 0.9564 0.2206 0.024 Uiso 1 1 calc R
C4 C 0.2282(3) 0.7427(4) 0.14221(17) 0.0164(7) Uani 1 1 d .
H4 H 0.2193 0.6062 0.1511 0.020 Uiso 1 1 calc R
C5 C 0.0975(3) 0.8261(4) 0.12331(18) 0.0201(7) Uani 1 1 d .
H5 H 0.1051 0.9632 0.1159 0.024 Uiso 1 1 calc R
C6 C 0.0307(3) 0.7418(4) 0.04098(18) 0.0202(8) Uani 1 1 d .
H6A H 0.0140 0.6088 0.0502 0.024 Uiso 1 1 calc R
H6B H -0.0511 0.8046 0.0252 0.024 Uiso 1 1 calc R
C7 C 0.1082(3) 0.7604(4) -0.03148(18) 0.0186(7) Uani 1 1 d .
H7A H 0.0633 0.6985 -0.0823 0.022 Uiso 1 1 calc R
H7B H 0.1169 0.8934 -0.0449 0.022 Uiso 1 1 calc R
C8 C 0.2384(3) 0.6747(4) -0.00966(17) 0.0170(7) Uani 1 1 d .
H8 H 0.2267 0.5417 0.0053 0.020 Uiso 1 1 calc R
C9 C 0.3194(3) 0.6784(4) -0.08086(18) 0.0201(7) Uani 1 1 d .
H9 H 0.4069 0.6437 -0.0559 0.024 Uiso 1 1 calc R
C10 C 0.2721(3) 0.5307(5) -0.1463(2) 0.0281(8) Uani 1 1 d .
H10A H 0.1866 0.5618 -0.1725 0.042 Uiso 1 1 calc R
H10B H 0.2719 0.4095 -0.1186 0.042 Uiso 1 1 calc R
H10C H 0.3275 0.5262 -0.1898 0.042 Uiso 1 1 calc R
C11 C 0.0240(3) 0.7890(5) 0.19594(19) 0.0261(8) Uani 1 1 d .
H11A H 0.0127 0.6550 0.2019 0.039 Uiso 1 1 calc R
H11B H -0.0584 0.8491 0.1843 0.039 Uiso 1 1 calc R
H11C H 0.0702 0.8390 0.2483 0.039 Uiso 1 1 calc R
C12 C 0.3256(3) 0.8678(5) -0.1225(2) 0.0324(9) Uani 1 1 d .
H12A H 0.2432 0.8983 -0.1541 0.049 Uiso 1 1 calc R
H12B H 0.3883 0.8648 -0.1612 0.049 Uiso 1 1 calc R
H12C H 0.3492 0.9621 -0.0790 0.049 Uiso 1 1 calc R

loop_
_atom_site_aniso_label
_atom_site_aniso_U_11
_atom_site_aniso_U_22
_atom_site_aniso_U_33
_atom_site_aniso_U_23
_atom_site_aniso_U_13
_atom_site_aniso_U_12
Cl1 0.0296(4) 0.0144(4) 0.0303(5) 0.0029(4) 0.0001(3) -0.0021(4)
N1 0.0184(13) 0.0101(14) 0.0169(13) 0.0006(11) 0.0009(10) -0.0014(11)
C1 0.0184(15) 0.0183(18) 0.0221(17) 0.0025(14) -0.0006(13) 0.0028(15)
C2 0.0219(17) 0.024(2) 0.0183(18) -0.0018(14) -0.0039(13) 0.0027(15)
C3 0.0269(17) 0.0180(19) 0.0149(16) -0.0023(14) 0.0007(13) -0.0052(15)
C4 0.0205(15) 0.0127(18) 0.0166(17) 0.0011(13) 0.0041(13) -0.0018(13)
C5 0.0250(17) 0.0127(19) 0.0236(18) 0.0004(14) 0.0066(13) 0.0000(14)
C6 0.0192(16) 0.020(2) 0.0217(17) -0.0016(13) 0.0025(13) 0.0035(13)
C7 0.0193(15) 0.0159(19) 0.0197(17) -0.0004(13) -0.0007(13) -0.0004(14)
C8 0.0201(15) 0.0148(18) 0.0148(16) -0.0032(13) -0.0021(12) -0.0040(14)
C9 0.0182(15) 0.0225(19) 0.0195(17) 0.0004(14) 0.0022(12) -0.0019(15)
C10 0.0303(19) 0.032(2) 0.0216(19) -0.0082(16) 0.0033(14) -0.0002(16)
C11 0.0237(16) 0.031(2) 0.0245(18) -0.0017(16) 0.0065(13) 0.0026(17)
C12 0.047(2) 0.027(2) 0.025(2) 0.0050(16) 0.0130(16) -0.0070(17)

loop_
_atom_type_symbol
_atom_type_description
_atom_type_scat_dispersion_real
_atom_type_scat_dispersion_imag
_atom_type_scat_source
C C 0.0033 0.0016 'International Tables Vol C Tables 4.2.6.8 and 6.1.1.4'
H H 0.0000 0.0000 'International Tables Vol C Tables 4.2.6.8 and 6.1.1.4'
N N 0.0061 0.0033 'International Tables Vol C Tables 4.2.6.8 and 6.1.1.4'
Cl Cl 0.1484 0.1585 'International Tables Vol C Tables 4.2.6.8 and 6.1.1.4'

loop_
_geom_angle_atom_site_label_1
_geom_angle_atom_site_label_2
_geom_angle_atom_site_label_3
_geom_angle
C1 N1 C8 116.8(2)
C1 N1 C4 103.5(2)
C8 N1 C4 111.7(2)
C1 N1 H1 108.1
C8 N1 H1 108.1
C4 N1 H1 108.1
N1 C1 C2 104.5(2)
N1 C1 H1A 110.8
C2 C1 H1A 110.8
N1 C1 H1B 110.8
C2 C1 H1B 110.8
H1A C1 H1B 108.9
C3 C2 C1 106.2(2)
C3 C2 H2A 110.5
C1 C2 H2A 110.5
C3 C2 H2B 110.5
C1 C2 H2B 110.5
H2A C2 H2B 108.7
C4 C3 C2 104.7(2)
C4 C3 H3A 110.8
C2 C3 H3A 110.8
C4 C3 H3B 110.8
C2 C3 H3B 110.8
H3A C3 H3B 108.9
N1 C4 C5 110.9(2)
N1 C4 C3 102.4(2)
C5 C4 C3 118.4(2)
N1 C4 H4 108.3
C5 C4 H4 108.3
C3 C4 H4 108.3
C4 C5 C11 110.3(2)
C4 C5 C6 108.7(2)
C11 C5 C6 110.9(2)
C4 C5 H5 109.0
C11 C5 H5 109.0
C6 C5 H5 109.0
C7 C6 C5 112.2(2)
C7 C6 H6A 109.2
C5 C6 H6A 109.2
C7 C6 H6B 109.2
C5 C6 H6B 109.2
H6A C6 H6B 107.9
C8 C7 C6 112.0(2)
C8 C7 H7A 109.2
C6 C7 H7A 109.2
C8 C7 H7B 109.2
C6 C7 H7B 109.2
H7A C7 H7B 107.9
N1 C8 C7 106.7(2)
N1 C8 C9 112.4(2)
C7 C8 C9 115.2(2)
N1 C8 H8 107.4
C7 C8 H8 107.4
C9 C8 H8 107.4
C12 C9 C10 110.8(3)
C12 C9 C8 114.0(3)
C10 C9 C8 109.2(3)
C12 C9 H9 107.5
C10 C9 H9 107.5
C8 C9 H9 107.5
C9 C10 H10A 109.5
C9 C10 H10B 109.5
H10A C10 H10B 109.5
C9 C10 H10C 109.5
H10A C10 H10C 109.5
H10B C10 H10C 109.5
C5 C11 H11A 109.5
C5 C11 H11B 109.5
H11A C11 H11B 109.5
C5 C11 H11C 109.5
H11A C11 H11C 109.5
H11B C11 H11C 109.5
C9 C12 H12A 109.5
C9 C12 H12B 109.5
H12A C12 H12B 109.5
C9 C12 H12C 109.5
H12A C12 H12C 109.5
H12B C12 H12C 109.5

loop_
_geom_bond_atom_site_label_1
_geom_bond_atom_site_label_2
_geom_bond_distance
N1 C1 1.497(3)
N1 C8 1.503(3)
N1 C4 1.515(4)
N1 H1 0.9300
C1 C2 1.537(4)
C1 H1A 0.9900
C1 H1B 0.9900
C2 C3 1.530(4)
C2 H2A 0.9900
C2 H2B 0.9900
C3 C4 1.523(4)
C3 H3A 0.9900
C3 H3B 0.9900
C4 C5 1.519(4)
C4 H4 1.0000
C5 C11 1.521(4)
C5 C6 1.533(4)
C5 H5 1.0000
C6 C7 1.528(4)
C6 H6A 0.9900
C6 H6B 0.9900
C7 C8 1.525(4)
C7 H7A 0.9900
C7 H7B 0.9900
C8 C9 1.531(4)
C8 H8 1.0000
C9 C12 1.525(4)
C9 C10 1.528(4)
C9 H9 1.0000
C10 H10A 0.9800
C10 H10B 0.9800
C10 H10C 0.9800
C11 H11A 0.9800
C11 H11B 0.9800
C11 H11C 0.9800
C12 H12A 0.9800
C12 H12B 0.9800
C12 H12C 0.9800

loop_
_geom_hbond_atom_site_label_D
_geom_hbond_atom_site_label_H
_geom_hbond_atom_site_label_A
_geom_hbond_distance_DH
_geom_hbond_distance_HA
_geom_hbond_distance_DA
_geom_hbond_angle_DHA
N1 H1 Cl1 0.93 2.20 3.109(3) 165.6
